data_7134939
loop_
_publ_author_name
'Groth, Lucie J.'
'Bockfeld, Dirk'
'Tamm, Matthias'

_publ_section_title
;
 Heavy alkali metal complexes of N-heterocyclic carbenes.
;
_journal_issue 81
_journal_name_full 'Chemical communications (Cambridge, England)'
_journal_page_first 15806
_journal_page_last 15809
_journal_paper_doi 10.1039/d5cc04534g
_journal_volume 61
_journal_year 2025
_chemical_formula_moiety 'C53 H51 B F15 N2 O2 Rb, 0.5(C5 H12)'
_chemical_formula_sum 'C55.5 H57 B F15 N2 O2 Rb'
_chemical_formula_weight 1165.31
_space_group_crystal_system monoclinic
_space_group_IT_number 14
_space_group_name_Hall '-P 2ybc'
_space_group_name_H-M_alt 'P 1 21/c 1'
_atom_sites_solution_hydrogens geom
_atom_sites_solution_primary iterative
_atom_sites_solution_secondary difmap
_audit_creation_method SHELXL-2018/3
_audit_update_record
;
2025-08-06 deposited with the CCDC.	2025-09-02 downloaded from the CCDC.
;
_cell_angle_alpha 90
_cell_angle_beta 95.879(3)
_cell_angle_gamma 90
_cell_formula_units_Z 4
_cell_length_a 10.4449(3)
_cell_length_b 21.3951(6)
_cell_length_c 23.6633(10)
_cell_measurement_reflns_used 16090
_cell_measurement_temperature 100(2)
_cell_measurement_theta_max 71.5520
_cell_measurement_theta_min 2.7750
_cell_volume 5260.2(3)
_computing_cell_refinement 'CrysAlisPro 1.171.43.112a (Rigaku OD, 2024)'
_computing_data_collection 'CrysAlisPro system (CCD 43.104a 64-bit (release 22-12-2023))'
_computing_data_reduction 'CrysAlisPro 1.171.43.112a (Rigaku OD, 2024)'
_computing_publication_material 'OLEX2 v1.3 (O. V. Dolomanov et al., J. Appl. Cryst., 2009, 42, 339-341)'
_computing_structure_refinement 'SHELXL-2018/3 (G. M. Sheldrick, Acta Cryst., 2015, C71, 3-8)'
_computing_structure_solution 'SHELXT 2018/2 (G. M. Sheldrick, Acta Cryst., 2015, A71, 3-8)'
_diffrn_ambient_environment N~2~
_diffrn_ambient_temperature 100(2)
_diffrn_detector 'Hybrid Pixel Array Detector'
_diffrn_detector_area_resol_mean 10.0000
_diffrn_detector_type HyPix
_diffrn_measured_fraction_theta_full 1.000
_diffrn_measured_fraction_theta_max 1.000
_diffrn_measurement_device 'four-circle diffractometer'
_diffrn_measurement_device_type 'XtaLAB Synergy, Single source at home/near, HyPix'
_diffrn_measurement_method '\w scans'
_diffrn_radiation_monochromator mirror
_diffrn_radiation_probe x-ray
_diffrn_radiation_type 'Cu K\a'
_diffrn_radiation_wavelength 1.54184
_diffrn_reflns_av_R_equivalents 0.1556
_diffrn_reflns_av_unetI/netI 0.0689
_diffrn_reflns_Laue_measured_fraction_full 1.000
_diffrn_reflns_Laue_measured_fraction_max 1.000
_diffrn_reflns_limit_h_max 12
_diffrn_reflns_limit_h_min -12
_diffrn_reflns_limit_k_max 25
_diffrn_reflns_limit_k_min -25
_diffrn_reflns_limit_l_max 28
_diffrn_reflns_limit_l_min -28
_diffrn_reflns_number 90293
_diffrn_reflns_point_group_measured_fraction_full 1.000
_diffrn_reflns_point_group_measured_fraction_max 1.000
_diffrn_reflns_theta_full 66.602
_diffrn_reflns_theta_max 66.602
_diffrn_reflns_theta_min 2.791
_diffrn_source 'micro-focus sealed X-ray tube'
_diffrn_source_type 'PhotonJet (Cu) X-ray Source'
_exptl_absorpt_coefficient_mu 2.151
_exptl_absorpt_correction_T_max 1.00000
_exptl_absorpt_correction_T_min 0.93102
_exptl_absorpt_correction_type multi-scan
_exptl_absorpt_process_details
;
CrysAlisPro 1.171.43.112a (Rigaku Oxford Diffraction, 2024)
Empirical absorption correction using spherical harmonics,
implemented in SCALE3 ABSPACK scaling algorithm.
;
_exptl_crystal_colour colourless
_exptl_crystal_density_diffrn 1.471
_exptl_crystal_description 'fragment of needle'
_exptl_crystal_F_000 2388
_exptl_crystal_size_max 0.090
_exptl_crystal_size_mid 0.060
_exptl_crystal_size_min 0.020
_refine_diff_density_max 0.835
_refine_diff_density_min -1.597
_refine_diff_density_rms 0.094
_refine_ls_extinction_method none
_refine_ls_goodness_of_fit_ref 1.014
_refine_ls_hydrogen_treatment constr
_refine_ls_matrix_type full
_refine_ls_number_parameters 908
_refine_ls_number_reflns 9302
_refine_ls_number_restraints 641
_refine_ls_restrained_S_all 1.002
_refine_ls_R_factor_all 0.1150
_refine_ls_R_factor_gt 0.0831
_refine_ls_shift/su_max 0.002
_refine_ls_shift/su_mean 0.000
_refine_ls_structure_factor_coef Fsqd
_refine_ls_weighting_details 'w=1/[\s^2^(Fo^2^)+(0.1333P)^2^+10.5172P] where P=(Fo^2^+2Fc^2^)/3'
_refine_ls_weighting_scheme calc
_refine_ls_wR_factor_gt 0.2228
_refine_ls_wR_factor_ref 0.2493
_reflns_Friedel_coverage 0.000
_reflns_number_gt 6290
_reflns_number_total 9302
_reflns_threshold_expression 'I > 2\s(I)'
_cod_data_source_file d5cc04534g2.cif
_cod_data_source_block lgr11db
_cod_depositor_comments 'Adding full bibliography for 7134934--7134942.cif.'
_cod_original_sg_symbol_H-M 'P 21/c'
_cod_original_formula_sum 'C55.50 H57 B F15 N2 O2 Rb'
_cod_database_code 7134939
_shelx_shelxl_version_number 2018/3
_shelx_space_group_comment
;
The symmetry employed for this shelxl refinement is uniquely defined
by the following loop, which should always be used as a source of
symmetry information in preference to the above space-group names.
They are only intended as comments.
;
_shelx_estimated_absorpt_t_min 0.830
_shelx_estimated_absorpt_t_max 0.958
_oxdiff_exptl_absorpt_empirical_full_min 0.581
_oxdiff_exptl_absorpt_empirical_full_max 2.178
_oxdiff_exptl_absorpt_empirical_details
;
Empirical correction (ABSPACK) includes:
- Absorption correction using spherical harmonics
- Frame scaling
- Detector area scaling
- B-factor correction
;

loop_
_space_group_symop_operation_xyz
'x, y, z'
'-x, y+1/2, -z+1/2'
'-x, -y, -z'
'x, -y-1/2, z-1/2'

loop_
_atom_site_label
_atom_site_type_symbol
_atom_site_fract_x
_atom_site_fract_y
_atom_site_fract_z
_atom_site_U_iso_or_equiv
_atom_site_adp_type
_atom_site_occupancy
_atom_site_site_symmetry_order
_atom_site_calc_flag
_atom_site_refinement_flags_posn
_atom_site_refinement_flags_adp
_atom_site_refinement_flags_occupancy
_atom_site_disorder_assembly
_atom_site_disorder_group
F1 F 0.4101(2) 0.46116(12) 0.65168(13) 0.0392(6) Uani 1 1 d . . . . .
F2 F 0.3520(3) 0.38905(15) 0.56145(13) 0.0501(8) Uani 1 1 d . . . . .
F3 F 0.1119(4) 0.34079(15) 0.53892(15) 0.0595(9) Uani 1 1 d . . . . .
F4 F -0.0730(3) 0.37148(16) 0.60700(15) 0.0579(9) Uani 1 1 d . . . . .
F5 F -0.0195(3) 0.44266(14) 0.69753(14) 0.0474(7) Uani 1 1 d . . . . .
F6 F 0.2199(3) 0.37223(13) 0.76903(14) 0.0469(7) Uani 1 1 d . . . . .
F7 F 0.3972(3) 0.29417(15) 0.81742(18) 0.0652(10) Uani 1 1 d . . . . .
F8 F 0.6412(3) 0.33353(17) 0.84671(19) 0.0745(11) Uani 1 1 d . . . . .
F9 F 0.7091(3) 0.45211(17) 0.8199(2) 0.0722(11) Uani 1 1 d . . . . .
F10 F 0.5364(3) 0.53157(13) 0.77217(15) 0.0515(8) Uani 1 1 d . . . . .
F11 F 0.2484(4) 0.4641(2) 0.86277(16) 0.0780(13) Uani 1 1 d . . . . .
F12 F 0.0660(5) 0.4897(3) 0.92734(18) 0.1010(18) Uani 1 1 d . . . . .
F13 F -0.1482(3) 0.5541(2) 0.88729(17) 0.0726(11) Uani 1 1 d . . . . .
F14 F -0.1753(3) 0.59117(16) 0.77656(16) 0.0582(9) Uani 1 1 d . . . . .
F15 F 0.0057(2) 0.56634(14) 0.70935(14) 0.0456(7) Uani 1 1 d . . . . .
N1 N 0.3437(3) 0.60519(17) 0.67805(17) 0.0309(8) Uani 1 1 d . . . . .
N2 N 0.3413(4) 0.67356(18) 0.74320(19) 0.0372(9) Uani 1 1 d . . . . .
C1 C 0.3707(4) 0.6670(2) 0.6892(2) 0.0388(12) Uani 1 1 d . . . . .
C2 C 0.2950(4) 0.5731(2) 0.7241(2) 0.0329(10) Uani 1 1 d . . . . .
C3 C 0.2941(4) 0.6185(2) 0.7636(2) 0.0375(11) Uani 1 1 d . . . . .
H3 H 0.265249 0.613351 0.800091 0.045 Uiso 1 1 calc R U . . .
C4 C 0.3622(4) 0.5866(2) 0.6207(2) 0.0342(10) Uani 1 1 d . . . . .
C5 C 0.4895(4) 0.5798(2) 0.6060(2) 0.0396(12) Uani 1 1 d . . . . .
C6 C 0.5056(6) 0.5714(3) 0.5493(3) 0.0506(14) Uani 1 1 d . . . . .
H6 H 0.590003 0.565963 0.538503 0.061 Uiso 1 1 calc R U . . .
C7 C 0.4027(6) 0.5707(3) 0.5078(3) 0.0540(14) Uani 1 1 d . . . . .
H7 H 0.416982 0.565573 0.469099 0.065 Uiso 1 1 calc R U . . .
C8 C 0.2784(6) 0.5774(3) 0.5227(3) 0.0486(13) Uani 1 1 d . . . . .
H8 H 0.207717 0.576530 0.494073 0.058 Uiso 1 1 calc R U . . .
C9 C 0.2565(5) 0.5854(2) 0.5794(2) 0.0382(11) Uani 1 1 d . . . . .
C10 C 0.6063(5) 0.5811(2) 0.6502(3) 0.0438(12) Uani 1 1 d . . . . .
H10 H 0.575110 0.582791 0.688714 0.053 Uiso 1 1 calc R U . . .
C11 C 0.6889(5) 0.5217(3) 0.6468(3) 0.0568(16) Uani 1 1 d . . . . .
H11A H 0.635946 0.484718 0.651981 0.085 Uiso 1 1 calc R U . . .
H11B H 0.761063 0.522924 0.676677 0.085 Uiso 1 1 calc R U . . .
H11C H 0.722009 0.519706 0.609557 0.085 Uiso 1 1 calc R U . . .
C12 C 0.6891(5) 0.6390(3) 0.6430(3) 0.0559(15) Uani 1 1 d . . . . .
H12A H 0.716063 0.639624 0.604515 0.084 Uiso 1 1 calc R U . . .
H12B H 0.765265 0.637851 0.670806 0.084 Uiso 1 1 calc R U . . .
H12C H 0.638879 0.676718 0.648988 0.084 Uiso 1 1 calc R U . . .
C13 C 0.1215(4) 0.5981(3) 0.5944(2) 0.0438(12) Uani 1 1 d . . . . .
H13 H 0.119913 0.589277 0.635868 0.053 Uiso 1 1 calc R U . . .
C14 C 0.0882(5) 0.6674(3) 0.5845(3) 0.0600(17) Uani 1 1 d . . . . .
H14A H 0.090402 0.677413 0.544158 0.090 Uiso 1 1 calc R U . . .
H14B H 0.151098 0.693324 0.607371 0.090 Uiso 1 1 calc R U . . .
H14C H 0.001884 0.675666 0.595479 0.090 Uiso 1 1 calc R U . . .
C15 C 0.0198(5) 0.5568(3) 0.5619(3) 0.0512(14) Uani 1 1 d . . . . .
H15A H -0.063783 0.564003 0.576147 0.077 Uiso 1 1 calc R U . . .
H15B H 0.043995 0.512803 0.567189 0.077 Uiso 1 1 calc R U . . .
H15C H 0.013929 0.567216 0.521343 0.077 Uiso 1 1 calc R U . . .
C16 C 0.3499(5) 0.7317(2) 0.7733(2) 0.0406(12) Uani 1 1 d . . . . .
C17 C 0.4638(5) 0.7452(2) 0.8082(3) 0.0443(12) Uani 1 1 d . . . . .
C18 C 0.4675(6) 0.8006(3) 0.8384(3) 0.0543(15) Uani 1 1 d . . . . .
H18 H 0.541972 0.810425 0.863314 0.065 Uiso 1 1 calc R U . . .
C19 C 0.3664(6) 0.8415(3) 0.8334(3) 0.0615(17) Uani 1 1 d . . . . .
H19 H 0.372070 0.879239 0.854600 0.074 Uiso 1 1 calc R U . . .
C20 C 0.2571(6) 0.8288(3) 0.7983(3) 0.0577(16) Uani 1 1 d . . . . .
H20 H 0.188476 0.858162 0.794821 0.069 Uiso 1 1 calc R U . . .
C21 C 0.2455(5) 0.7727(2) 0.7673(3) 0.0484(14) Uani 1 1 d . . . . .
C22 C 0.5762(5) 0.6997(3) 0.8139(3) 0.0477(13) Uani 1 1 d . . . . .
H22 H 0.572757 0.674790 0.777969 0.057 Uiso 1 1 calc R U . . .
C23 C 0.5656(6) 0.6544(3) 0.8625(3) 0.0672(18) Uani 1 1 d . . . . .
H23A H 0.568266 0.677725 0.898282 0.101 Uiso 1 1 calc R U . . .
H23B H 0.637513 0.624839 0.864497 0.101 Uiso 1 1 calc R U . . .
H23C H 0.484136 0.631539 0.856198 0.101 Uiso 1 1 calc R U . . .
C24 C 0.7064(6) 0.7327(3) 0.8218(3) 0.0654(18) Uani 1 1 d . . . . .
H24A H 0.713902 0.761197 0.789888 0.098 Uiso 1 1 calc R U . . .
H24B H 0.775503 0.701558 0.823243 0.098 Uiso 1 1 calc R U . . .
H24C H 0.713425 0.756497 0.857361 0.098 Uiso 1 1 calc R U . . .
C25 C 0.1228(5) 0.7569(3) 0.7297(3) 0.0625(18) Uani 1 1 d . . . . .
H25 H 0.143735 0.723322 0.702678 0.075 Uiso 1 1 calc R U . . .
C26 C 0.0204(7) 0.7317(4) 0.7647(4) 0.086(3) Uani 1 1 d . . . . .
H26A H -0.013413 0.765881 0.786433 0.129 Uiso 1 1 calc R U . . .
H26B H 0.058197 0.699672 0.790932 0.129 Uiso 1 1 calc R U . . .
H26C H -0.049780 0.713295 0.739421 0.129 Uiso 1 1 calc R U . . .
C27 C 0.0663(7) 0.8115(4) 0.6949(4) 0.086(2) Uani 1 1 d . . . . .
H27A H -0.007206 0.797146 0.669108 0.129 Uiso 1 1 calc R U . . .
H27B H 0.131868 0.829162 0.672758 0.129 Uiso 1 1 calc R U . . .
H27C H 0.037609 0.843575 0.720371 0.129 Uiso 1 1 calc R U . . .
C28 C 0.1980(4) 0.4601(2) 0.6786(2) 0.0319(10) Uani 1 1 d . . . . .
C29 C 0.2864(4) 0.4423(2) 0.6413(2) 0.0358(11) Uani 1 1 d . . . . .
C30 C 0.2602(5) 0.4040(2) 0.5952(2) 0.0392(11) Uani 1 1 d . . . . .
C31 C 0.1388(5) 0.3793(2) 0.5837(2) 0.0439(12) Uani 1 1 d . . . . .
C32 C 0.0477(5) 0.3945(2) 0.6188(2) 0.0423(12) Uani 1 1 d . . . . .
C33 C 0.0773(4) 0.4336(2) 0.6648(2) 0.0365(11) Uani 1 1 d . . . . .
C34 C 0.3678(4) 0.4565(2) 0.7666(2) 0.0349(10) Uani 1 1 d . . . . .
C35 C 0.3421(4) 0.3946(2) 0.7793(2) 0.0396(11) Uani 1 1 d . . . . .
C36 C 0.4305(5) 0.3534(2) 0.8050(3) 0.0466(13) Uani 1 1 d . . . . .
C37 C 0.5541(5) 0.3728(3) 0.8192(3) 0.0526(15) Uani 1 1 d . . . . .
C38 C 0.5865(5) 0.4323(3) 0.8070(3) 0.0502(14) Uani 1 1 d . . . . .
C39 C 0.4943(5) 0.4729(2) 0.7814(2) 0.0417(12) Uani 1 1 d . . . . .
C40 C 0.1368(4) 0.5114(2) 0.7803(2) 0.0367(11) Uani 1 1 d . . . . .
C41 C 0.1437(5) 0.4948(3) 0.8367(3) 0.0512(14) Uani 1 1 d . . . . .
C42 C 0.0509(6) 0.5074(4) 0.8728(3) 0.0613(17) Uani 1 1 d . . . . .
C43 C -0.0572(5) 0.5402(3) 0.8524(3) 0.0552(15) Uani 1 1 d . . . . .
C44 C -0.0705(4) 0.5589(2) 0.7976(3) 0.0441(13) Uani 1 1 d . . . . .
C45 C 0.0262(4) 0.5448(2) 0.7632(2) 0.0400(12) Uani 1 1 d . . . . .
B1 B 0.2492(5) 0.5012(2) 0.7359(3) 0.0326(12) Uani 1 1 d . . . . .
Rb1 Rb 0.42195(7) 0.72951(4) 0.57710(3) 0.0757(3) Uani 1 1 d . . . . .
O1 O 0.2699(18) 0.7932(10) 0.4988(8) 0.098(5) Uani 0.394(3) 1 d D U P A 1
O2 O 0.6512(10) 0.7835(5) 0.5512(5) 0.070(3) Uani 0.515(12) 1 d D U P A 4
C46 C 0.198(3) 0.7731(11) 0.4437(10) 0.111(5) Uani 0.394(3) 1 d D U P A 1
H46A H 0.259637 0.765736 0.415395 0.134 Uiso 0.394(3) 1 calc R U P A 1
H46B H 0.152939 0.733184 0.449533 0.134 Uiso 0.394(3) 1 calc R U P A 1
C47 C 0.102(3) 0.8209(13) 0.4215(10) 0.122(6) Uani 0.394(3) 1 d D U P A 1
H47A H 0.013020 0.804484 0.419612 0.146 Uiso 0.394(3) 1 calc R U P A 1
H47B H 0.119153 0.835811 0.383361 0.146 Uiso 0.394(3) 1 calc R U P A 1
C48 C 0.125(3) 0.8721(10) 0.4659(10) 0.121(6) Uani 0.394(3) 1 d D U P A 1
H48A H 0.193563 0.901258 0.456862 0.145 Uiso 0.394(3) 1 calc R U P A 1
H48B H 0.045320 0.895899 0.470428 0.145 Uiso 0.394(3) 1 calc R U P A 1
C49 C 0.166(2) 0.8333(13) 0.5170(9) 0.112(5) Uani 0.394(3) 1 d D U P A 1
H49A H 0.198219 0.859978 0.549603 0.134 Uiso 0.394(3) 1 calc R U P A 1
H49B H 0.093440 0.807671 0.527993 0.134 Uiso 0.394(3) 1 calc R U P A 1
C50 C 0.7883(15) 0.7814(8) 0.5715(9) 0.105(5) Uani 0.515(12) 1 d D U P A 4
H50A H 0.830927 0.747245 0.552288 0.126 Uiso 0.515(12) 1 calc R U P A 4
H50B H 0.799625 0.773591 0.612921 0.126 Uiso 0.515(12) 1 calc R U P A 4
C51 C 0.8458(16) 0.8419(9) 0.5587(10) 0.117(5) Uani 0.515(12) 1 d D U P A 4
H51A H 0.930329 0.835893 0.543981 0.140 Uiso 0.515(12) 1 calc R U P A 4
H51B H 0.857407 0.868537 0.593014 0.140 Uiso 0.515(12) 1 calc R U P A 4
C52 C 0.7515(18) 0.8704(11) 0.5146(9) 0.124(5) Uani 0.515(12) 1 d D U P A 4
H52A H 0.761343 0.916377 0.513403 0.149 Uiso 0.515(12) 1 calc R U P A 4
H52B H 0.761043 0.852965 0.476454 0.149 Uiso 0.515(12) 1 calc R U P A 4
C53 C 0.6268(16) 0.8525(8) 0.5342(9) 0.102(5) Uani 0.515(12) 1 d D U P A 4
H53A H 0.555673 0.856475 0.503424 0.123 Uiso 0.515(12) 1 calc R U P A 4
H53B H 0.607136 0.878060 0.567112 0.123 Uiso 0.515(12) 1 calc R U P A 4
C54 C 0.253(4) 0.939(2) 0.548(2) 0.144(14) Uani 0.286(11) 1 d D U P B -1
H54A H 0.197469 0.936148 0.512277 0.216 Uiso 0.286(11) 1 calc R U P B -1
H54B H 0.208220 0.961403 0.576246 0.216 Uiso 0.286(11) 1 calc R U P B -1
H54C H 0.274312 0.896536 0.562148 0.216 Uiso 0.286(11) 1 calc R U P B -1
C55 C 0.358(4) 0.968(3) 0.5399(19) 0.142(13) Uani 0.286(11) 1 d D U P B -1
H55A H 0.337368 1.012308 0.547618 0.170 Uiso 0.286(11) 1 calc R U P B -1
H55B H 0.419061 0.954991 0.572496 0.170 Uiso 0.286(11) 1 calc R U P B -1
C56 C 0.428(4) 0.972(2) 0.4993(17) 0.115(11) Uani 0.286(11) 1 d D U P B -1
H56A H 0.365918 0.986034 0.467478 0.138 Uiso 0.286(11) 1 calc R U P B -1
H56B H 0.444314 0.927422 0.491098 0.138 Uiso 0.286(11) 1 calc R U P B -1
C57 C 0.532(4) 0.998(3) 0.488(2) 0.150(14) Uani 0.286(11) 1 d D U P B -1
H57A H 0.600141 0.975532 0.512059 0.180 Uiso 0.286(11) 1 calc R U P B -1
H57B H 0.528201 1.040193 0.504682 0.180 Uiso 0.286(11) 1 calc R U P B -1
C58 C 0.582(4) 1.0073(19) 0.4411(17) 0.114(11) Uani 0.286(11) 1 d D U P B -1
H58A H 0.514332 1.017148 0.410804 0.170 Uiso 0.286(11) 1 calc R U P B -1
H58B H 0.628187 0.969618 0.431049 0.170 Uiso 0.286(11) 1 calc R U P B -1
H58C H 0.642955 1.042374 0.446015 0.170 Uiso 0.286(11) 1 calc R U P B -1
C54A C 0.389(5) 0.902(2) 0.554(3) 0.126(13) Uani 0.214(11) 1 d D U P B -2
H54D H 0.314058 0.903322 0.525051 0.189 Uiso 0.214(11) 1 calc R U P B -2
H54E H 0.361586 0.911004 0.591153 0.189 Uiso 0.214(11) 1 calc R U P B -2
H54F H 0.426879 0.859778 0.554021 0.189 Uiso 0.214(11) 1 calc R U P B -2
C55A C 0.472(5) 0.9418(15) 0.542(2) 0.105(11) Uani 0.214(11) 1 d D U P B -2
H55C H 0.470218 0.937914 0.499805 0.126 Uiso 0.214(11) 1 calc R U P B -2
H55D H 0.554357 0.922658 0.557069 0.126 Uiso 0.214(11) 1 calc R U P B -2
C56A C 0.492(4) 1.0007(14) 0.5502(14) 0.075(9) Uani 0.214(11) 1 d D U P B -2
H56C H 0.404052 1.018679 0.549241 0.090 Uiso 0.214(11) 1 calc R U P B -2
H56D H 0.528234 1.003135 0.590423 0.090 Uiso 0.214(11) 1 calc R U P B -2
C57A C 0.555(4) 1.0419(16) 0.525(2) 0.101(11) Uani 0.214(11) 1 d D U P B -2
H57C H 0.644385 1.036700 0.542996 0.121 Uiso 0.214(11) 1 calc R U P B -2
H57D H 0.555995 1.024705 0.486122 0.121 Uiso 0.214(11) 1 calc R U P B -2
C58A C 0.546(6) 1.1005(18) 0.517(3) 0.130(15) Uani 0.214(11) 1 d D U P B -2
H58D H 0.615158 1.114566 0.494860 0.195 Uiso 0.214(11) 1 calc R U P B -2
H58E H 0.462394 1.109957 0.495524 0.195 Uiso 0.214(11) 1 calc R U P B -2
H58F H 0.552310 1.122160 0.553379 0.195 Uiso 0.214(11) 1 calc R U P B -2
O2A O 0.6191(15) 0.7944(8) 0.5290(8) 0.112(4) Uani 0.485(12) 1 d D U P A 5
C50A C 0.714(2) 0.8362(12) 0.5647(9) 0.129(6) Uani 0.485(12) 1 d D U P A 5
H50C H 0.670217 0.873447 0.578603 0.155 Uiso 0.485(12) 1 calc R U P A 5
H50D H 0.757349 0.813184 0.597474 0.155 Uiso 0.485(12) 1 calc R U P A 5
C51A C 0.805(3) 0.8536(9) 0.5232(12) 0.132(6) Uani 0.485(12) 1 d D U P A 5
H51C H 0.769388 0.887075 0.497342 0.159 Uiso 0.485(12) 1 calc R U P A 5
H51D H 0.888425 0.867897 0.542858 0.159 Uiso 0.485(12) 1 calc R U P A 5
C52A C 0.821(2) 0.7953(9) 0.4920(9) 0.116(5) Uani 0.485(12) 1 d D U P A 5
H52C H 0.905728 0.775944 0.504101 0.140 Uiso 0.485(12) 1 calc R U P A 5
H52D H 0.815020 0.803131 0.450606 0.140 Uiso 0.485(12) 1 calc R U P A 5
C53A C 0.7144(17) 0.7542(8) 0.5066(9) 0.098(5) Uani 0.485(12) 1 d D U P A 5
H53C H 0.675808 0.731933 0.472317 0.118 Uiso 0.485(12) 1 calc R U P A 5
H53D H 0.746718 0.722925 0.535351 0.118 Uiso 0.485(12) 1 calc R U P A 5
O1A O 0.227(3) 0.7859(14) 0.4999(12) 0.117(6) Uani 0.354(3) 1 d D U P C 2
C46A C 0.278(3) 0.7593(13) 0.4481(12) 0.120(6) Uani 0.354(3) 1 d D U P C 2
H46C H 0.372519 0.764214 0.448267 0.144 Uiso 0.354(3) 1 calc R U P C 2
H46D H 0.252389 0.715354 0.440416 0.144 Uiso 0.354(3) 1 calc R U P C 2
C47A C 0.203(3) 0.8050(14) 0.4109(11) 0.122(6) Uani 0.354(3) 1 d D U P C 2
H47C H 0.109326 0.797581 0.410534 0.146 Uiso 0.354(3) 1 calc R U P C 2
H47D H 0.226688 0.802972 0.371475 0.146 Uiso 0.354(3) 1 calc R U P C 2
C48A C 0.241(4) 0.8662(11) 0.4379(12) 0.132(7) Uani 0.354(3) 1 d D U P C 2
H48C H 0.184206 0.900345 0.421836 0.158 Uiso 0.354(3) 1 calc R U P C 2
H48D H 0.331237 0.876687 0.432967 0.158 Uiso 0.354(3) 1 calc R U P C 2
C49A C 0.224(4) 0.8554(14) 0.4993(11) 0.128(6) Uani 0.354(3) 1 d D U P C 2
H49C H 0.294783 0.873634 0.524875 0.154 Uiso 0.354(3) 1 calc R U P C 2
H49D H 0.140280 0.871922 0.509390 0.154 Uiso 0.354(3) 1 calc R U P C 2
O1B O 0.237(3) 0.7754(19) 0.4936(13) 0.102(7) Uani 0.252(3) 1 d D U P D 3
C46B C 0.263(3) 0.7920(19) 0.4348(15) 0.106(7) Uani 0.252(3) 1 d D U P D 3
H46E H 0.238889 0.756858 0.408617 0.127 Uiso 0.252(3) 1 calc R U P D 3
H46F H 0.355099 0.801366 0.433624 0.127 Uiso 0.252(3) 1 calc R U P D 3
C47B C 0.183(3) 0.8486(17) 0.4176(18) 0.102(7) Uani 0.252(3) 1 d D U P D 3
H47E H 0.221153 0.887119 0.435209 0.122 Uiso 0.252(3) 1 calc R U P D 3
H47F H 0.171224 0.853690 0.375808 0.122 Uiso 0.252(3) 1 calc R U P D 3
C48B C 0.058(3) 0.8326(19) 0.4406(19) 0.113(7) Uani 0.252(3) 1 d D U P D 3
H48E H 0.025429 0.868367 0.461381 0.135 Uiso 0.252(3) 1 calc R U P D 3
H48F H -0.007860 0.819822 0.409787 0.135 Uiso 0.252(3) 1 calc R U P D 3
C49B C 0.095(3) 0.7801(18) 0.4792(17) 0.109(7) Uani 0.252(3) 1 d D U P D 3
H49E H 0.062798 0.740609 0.461042 0.130 Uiso 0.252(3) 1 calc R U P D 3
H49F H 0.053229 0.785446 0.514577 0.130 Uiso 0.252(3) 1 calc R U P D 3

loop_
_atom_site_aniso_label
_atom_site_aniso_U_11
_atom_site_aniso_U_22
_atom_site_aniso_U_33
_atom_site_aniso_U_23
_atom_site_aniso_U_13
_atom_site_aniso_U_12
F1 0.0259(13) 0.0300(14) 0.0621(18) -0.0009(12) 0.0066(12) 0.0002(10)
F2 0.0567(18) 0.0416(17) 0.0528(18) 0.0012(14) 0.0093(15) 0.0076(14)
F3 0.072(2) 0.0423(18) 0.060(2) -0.0073(15) -0.0125(17) -0.0011(16)
F4 0.0434(17) 0.053(2) 0.074(2) -0.0045(16) -0.0098(15) -0.0219(15)
F5 0.0304(14) 0.0444(17) 0.068(2) -0.0070(14) 0.0076(13) -0.0172(12)
F6 0.0328(14) 0.0325(15) 0.074(2) 0.0122(14) 0.0000(14) -0.0079(12)
F7 0.0561(19) 0.0325(17) 0.103(3) 0.0212(17) -0.0089(18) -0.0005(14)
F8 0.053(2) 0.049(2) 0.115(3) 0.016(2) -0.021(2) 0.0124(16)
F9 0.0328(16) 0.052(2) 0.125(3) 0.008(2) -0.0216(18) -0.0001(14)
F10 0.0300(14) 0.0306(15) 0.091(2) 0.0045(15) -0.0076(14) -0.0082(11)
F11 0.067(2) 0.115(4) 0.053(2) 0.012(2) 0.0108(17) 0.047(2)
F12 0.088(3) 0.161(5) 0.058(3) 0.013(3) 0.026(2) 0.056(3)
F13 0.051(2) 0.091(3) 0.079(3) -0.017(2) 0.0254(18) 0.0119(19)
F14 0.0280(14) 0.056(2) 0.092(3) -0.0024(18) 0.0115(15) 0.0087(13)
F15 0.0262(13) 0.0441(17) 0.067(2) 0.0083(14) 0.0064(13) 0.0028(12)
N1 0.0256(18) 0.0201(18) 0.047(2) -0.0027(16) 0.0011(16) -0.0009(14)
N2 0.0271(19) 0.027(2) 0.058(3) -0.0079(18) 0.0044(18) -0.0025(15)
C1 0.025(2) 0.025(2) 0.065(4) -0.003(2) -0.001(2) -0.0002(18)
C2 0.022(2) 0.026(2) 0.050(3) -0.002(2) 0.0009(19) 0.0002(17)
C3 0.028(2) 0.028(2) 0.057(3) -0.004(2) 0.005(2) -0.0030(18)
C4 0.030(2) 0.022(2) 0.050(3) -0.001(2) 0.004(2) 0.0001(17)
C5 0.028(2) 0.032(3) 0.058(3) -0.001(2) 0.003(2) 0.0004(19)
C6 0.044(3) 0.050(3) 0.059(4) -0.002(3) 0.011(3) 0.003(2)
C7 0.056(3) 0.052(3) 0.055(4) -0.007(3) 0.012(3) 0.002(3)
C8 0.048(3) 0.040(3) 0.055(3) 0.000(2) -0.004(3) -0.002(2)
C9 0.033(2) 0.028(2) 0.053(3) 0.003(2) 0.000(2) 0.0002(19)
C10 0.028(2) 0.037(3) 0.067(4) -0.003(2) 0.004(2) 0.002(2)
C11 0.029(3) 0.041(3) 0.099(5) -0.002(3) 0.000(3) 0.002(2)
C12 0.041(3) 0.037(3) 0.087(5) 0.001(3) -0.002(3) -0.005(2)
C13 0.026(2) 0.047(3) 0.057(3) 0.001(2) -0.006(2) 0.002(2)
C14 0.035(3) 0.042(3) 0.099(5) -0.014(3) -0.009(3) 0.009(2)
C15 0.035(3) 0.044(3) 0.071(4) 0.009(3) -0.011(3) -0.005(2)
C16 0.031(2) 0.024(2) 0.068(3) -0.009(2) 0.010(2) -0.0033(19)
C17 0.034(2) 0.035(3) 0.064(4) -0.009(2) 0.005(2) -0.008(2)
C18 0.047(3) 0.035(3) 0.080(4) -0.021(3) 0.005(3) -0.009(2)
C19 0.057(4) 0.036(3) 0.092(5) -0.022(3) 0.010(3) -0.005(3)
C20 0.052(3) 0.032(3) 0.090(5) -0.009(3) 0.014(3) 0.009(2)
C21 0.035(3) 0.032(3) 0.079(4) -0.008(3) 0.009(3) 0.003(2)
C22 0.034(3) 0.045(3) 0.063(4) -0.011(3) -0.001(2) -0.002(2)
C23 0.042(3) 0.053(4) 0.106(6) 0.001(4) 0.003(3) 0.004(3)
C24 0.037(3) 0.065(4) 0.091(5) -0.008(4) -0.005(3) -0.004(3)
C25 0.034(3) 0.049(3) 0.104(5) -0.015(3) 0.002(3) 0.013(3)
C26 0.052(4) 0.064(5) 0.140(8) -0.002(5) 0.000(4) -0.019(3)
C27 0.044(4) 0.086(6) 0.124(7) 0.010(5) -0.004(4) 0.015(4)
C28 0.028(2) 0.020(2) 0.047(3) 0.0039(19) 0.001(2) -0.0021(17)
C29 0.031(2) 0.025(2) 0.051(3) 0.007(2) 0.002(2) 0.0006(18)
C30 0.046(3) 0.027(2) 0.045(3) 0.002(2) 0.007(2) 0.005(2)
C31 0.054(3) 0.024(2) 0.051(3) 0.003(2) -0.008(3) 0.000(2)
C32 0.037(3) 0.028(2) 0.059(3) 0.004(2) -0.007(2) -0.010(2)
C33 0.031(2) 0.025(2) 0.052(3) 0.000(2) 0.003(2) -0.0042(18)
C34 0.029(2) 0.026(2) 0.050(3) -0.002(2) 0.006(2) -0.0023(18)
C35 0.029(2) 0.034(3) 0.055(3) 0.001(2) 0.001(2) -0.0022(19)
C36 0.046(3) 0.024(2) 0.068(4) 0.008(2) -0.001(3) 0.000(2)
C37 0.040(3) 0.034(3) 0.080(4) 0.009(3) -0.010(3) 0.016(2)
C38 0.028(2) 0.043(3) 0.076(4) -0.004(3) -0.008(2) 0.000(2)
C39 0.031(2) 0.031(3) 0.062(3) -0.002(2) -0.001(2) 0.001(2)
C40 0.028(2) 0.028(2) 0.054(3) -0.005(2) 0.006(2) -0.0040(18)
C41 0.033(3) 0.060(4) 0.060(4) -0.004(3) 0.004(2) 0.010(2)
C42 0.054(3) 0.079(5) 0.053(4) -0.003(3) 0.014(3) 0.016(3)
C43 0.038(3) 0.060(4) 0.070(4) -0.015(3) 0.016(3) 0.003(3)
C44 0.023(2) 0.035(3) 0.075(4) -0.010(3) 0.007(2) 0.0018(19)
C45 0.026(2) 0.031(2) 0.064(4) -0.002(2) 0.006(2) -0.0054(19)
B1 0.023(2) 0.024(3) 0.051(3) 0.000(2) 0.004(2) 0.0004(19)
Rb1 0.0728(5) 0.0613(4) 0.0909(6) 0.0167(4) -0.0021(4) -0.0113(3)
O1 0.098(5) 0.097(5) 0.098(5) 0.0007(10) 0.0099(11) -0.0003(10)
O2 0.070(3) 0.070(3) 0.070(3) -0.0007(10) 0.0070(11) -0.0007(10)
C46 0.111(5) 0.111(5) 0.111(5) -0.0001(10) 0.0113(12) -0.0001(10)
C47 0.122(6) 0.122(6) 0.122(6) 0.0000(10) 0.0123(12) 0.0004(10)
C48 0.121(6) 0.121(6) 0.121(6) 0.0003(10) 0.0122(12) 0.0004(10)
C49 0.112(5) 0.112(5) 0.112(5) 0.0001(10) 0.0117(12) 0.0003(10)
C50 0.105(5) 0.105(5) 0.105(5) 0.0004(10) 0.0103(11) 0.0000(10)
C51 0.117(5) 0.117(5) 0.117(5) 0.0004(10) 0.0116(11) -0.0009(10)
C52 0.124(5) 0.124(5) 0.125(5) 0.0006(10) 0.0127(12) -0.0004(10)
C53 0.103(5) 0.102(5) 0.102(5) 0.0002(10) 0.0103(11) 0.0003(10)
C54 0.149(17) 0.15(2) 0.14(2) -0.022(16) 0.040(16) 0.005(15)
C55 0.144(15) 0.143(17) 0.139(15) 0.000(9) 0.021(10) 0.003(9)
C56 0.119(13) 0.111(15) 0.112(14) -0.006(9) -0.002(9) 0.003(9)
C57 0.145(15) 0.157(17) 0.153(16) 0.007(10) 0.031(10) -0.003(9)
C58 0.126(18) 0.097(18) 0.117(16) -0.013(13) 0.010(13) 0.039(15)
C54A 0.128(16) 0.123(15) 0.128(17) -0.002(10) 0.012(10) -0.010(9)
C55A 0.110(14) 0.100(11) 0.106(15) -0.013(9) 0.010(9) 0.002(8)
C56A 0.070(12) 0.092(10) 0.064(12) -0.010(8) 0.011(9) 0.012(8)
C57A 0.096(14) 0.110(12) 0.098(15) 0.006(9) 0.015(9) 0.002(8)
C58A 0.14(2) 0.111(13) 0.14(2) 0.000(15) 0.021(18) -0.007(14)
O2A 0.112(5) 0.112(5) 0.112(5) -0.0002(10) 0.0116(11) -0.0002(10)
C50A 0.129(6) 0.129(6) 0.129(6) -0.0006(10) 0.0133(12) -0.0002(10)
C51A 0.132(6) 0.132(6) 0.132(6) 0.0000(10) 0.0136(12) -0.0001(10)
C52A 0.116(5) 0.116(5) 0.116(5) 0.0002(10) 0.0121(12) -0.0004(10)
C53A 0.098(5) 0.098(5) 0.098(5) 0.0001(10) 0.0100(12) 0.0000(10)
O1A 0.117(7) 0.117(7) 0.117(6) 0.0004(10) 0.0117(12) 0.0001(10)
C46A 0.120(6) 0.120(6) 0.120(6) 0.0000(10) 0.0124(12) 0.0001(10)
C47A 0.121(6) 0.122(6) 0.121(6) 0.0000(10) 0.0125(12) 0.0002(10)
C48A 0.132(7) 0.132(7) 0.132(7) 0.0001(10) 0.0137(12) 0.0000(10)
C49A 0.128(7) 0.128(7) 0.128(7) -0.0001(10) 0.0131(12) 0.0001(10)
O1B 0.102(7) 0.102(7) 0.102(7) 0.0003(10) 0.0103(12) 0.0001(10)
C46B 0.106(7) 0.106(7) 0.106(7) 0.0001(10) 0.0109(13) 0.0000(10)
C47B 0.102(7) 0.102(7) 0.102(7) 0.0000(10) 0.0102(13) 0.0000(10)
C48B 0.112(7) 0.113(7) 0.113(7) 0.0000(10) 0.0116(13) 0.0000(10)
C49B 0.109(7) 0.109(7) 0.109(7) 0.0000(10) 0.0112(12) 0.0000(10)

loop_
_atom_type_symbol
_atom_type_description
_atom_type_scat_dispersion_real
_atom_type_scat_dispersion_imag
_atom_type_scat_source
C C 0.0181 0.0091 'International Tables Vol C Tables 4.2.6.8 and 6.1.1.4'
H H 0.0000 0.0000 'International Tables Vol C Tables 4.2.6.8 and 6.1.1.4'
B B 0.0090 0.0039 'International Tables Vol C Tables 4.2.6.8 and 6.1.1.4'
F F 0.0727 0.0534 'International Tables Vol C Tables 4.2.6.8 and 6.1.1.4'
N N 0.0311 0.0180 'International Tables Vol C Tables 4.2.6.8 and 6.1.1.4'
O O 0.0492 0.0322 'International Tables Vol C Tables 4.2.6.8 and 6.1.1.4'
Rb Rb -0.4688 1.6079 'International Tables Vol C Tables 4.2.6.8 and 6.1.1.4'

loop_
_exptl_crystal_face_index_h
_exptl_crystal_face_index_k
_exptl_crystal_face_index_l
_exptl_crystal_face_perp_dist
0 -8 -12 0.0095
-7 -3 2 0.0458
0 8 12 0.0095
7 1 -5 0.0403
1 -13 2 0.0382
-1 14 0 0.0069

loop_
_geom_angle_atom_site_label_1
_geom_angle_atom_site_label_2
_geom_angle_atom_site_label_3
_geom_angle
_geom_angle_site_symmetry_1
_geom_angle_site_symmetry_3
_geom_angle_publ_flag
C36 F7 Rb1 114.8(3) . 2_646 ?
C37 F8 Rb1 125.1(4) . 2_646 ?
C1 N1 C2 113.6(4) . . ?
C1 N1 C4 113.7(4) . . ?
C2 N1 C4 132.6(4) . . ?
C1 N2 C3 111.4(4) . . ?
C1 N2 C16 123.5(4) . . ?
C3 N2 C16 125.0(5) . . ?
N2 C1 N1 102.7(4) . . ?
N2 C1 Rb1 148.1(3) . . ?
N1 C1 Rb1 107.7(3) . . ?
C3 C2 N1 102.2(4) . . ?
C3 C2 B1 122.2(5) . . ?
N1 C2 B1 135.6(4) . . ?
C2 C3 N2 110.1(5) . . ?
C9 C4 C5 121.4(5) . . ?
C9 C4 N1 119.3(4) . . ?
C5 C4 N1 118.5(4) . . ?
C9 C4 Rb1 87.7(3) . . ?
C5 C4 Rb1 78.9(3) . . ?
N1 C4 Rb1 94.9(2) . . ?
C6 C5 C4 117.5(5) . . ?
C6 C5 C10 120.0(5) . . ?
C4 C5 C10 122.5(5) . . ?
C6 C5 Rb1 88.2(3) . . ?
C4 C5 Rb1 76.5(3) . . ?
C10 C5 Rb1 105.1(3) . . ?
C7 C6 C5 122.0(5) . . ?
C7 C6 Rb1 87.4(4) . . ?
C5 C6 Rb1 69.0(3) . . ?
C6 C7 C8 120.0(6) . . ?
C7 C8 C9 120.5(5) . . ?
C8 C9 C4 118.6(5) . . ?
C8 C9 C13 119.8(5) . . ?
C4 C9 C13 121.3(5) . . ?
C8 C9 Rb1 87.9(3) . . ?
C4 C9 Rb1 69.0(3) . . ?
C13 C9 Rb1 108.4(3) . . ?
C5 C10 C12 111.2(5) . . ?
C5 C10 C11 111.2(5) . . ?
C12 C10 C11 109.7(4) . . ?
C10 C12 Rb1 93.5(3) . . ?
C9 C13 C15 113.2(5) . . ?
C9 C13 C14 109.8(5) . . ?
C15 C13 C14 110.2(4) . . ?
C21 C16 C17 122.3(5) . . ?
C21 C16 N2 119.2(5) . . ?
C17 C16 N2 118.5(4) . . ?
C18 C17 C16 117.2(5) . . ?
C18 C17 C22 121.5(5) . . ?
C16 C17 C22 121.2(5) . . ?
C19 C18 C17 121.5(6) . . ?
C18 C19 C20 121.0(5) . . ?
C19 C20 C21 120.5(5) . . ?
C16 C21 C20 117.4(5) . . ?
C16 C21 C25 121.5(5) . . ?
C20 C21 C25 121.2(5) . . ?
C23 C22 C17 111.1(5) . . ?
C23 C22 C24 109.6(5) . . ?
C17 C22 C24 112.6(5) . . ?
C27 C25 C26 108.3(6) . . ?
C27 C25 C21 113.8(6) . . ?
C26 C25 C21 110.9(6) . . ?
C33 C28 C29 112.4(4) . . ?
C33 C28 B1 128.2(4) . . ?
C29 C28 B1 119.0(4) . . ?
F1 C29 C30 115.6(4) . . ?
F1 C29 C28 119.1(4) . . ?
C30 C29 C28 125.3(4) . . ?
F2 C30 C29 121.2(5) . . ?
F2 C30 C31 119.2(5) . . ?
C29 C30 C31 119.5(5) . . ?
F3 C31 C32 121.4(5) . . ?
F3 C31 C30 120.3(5) . . ?
C32 C31 C30 118.3(5) . . ?
F4 C32 C31 118.6(5) . . ?
F4 C32 C33 120.7(5) . . ?
C31 C32 C33 120.6(5) . . ?
F5 C33 C32 114.8(4) . . ?
F5 C33 C28 121.3(4) . . ?
C32 C33 C28 123.9(5) . . ?
C39 C34 C35 112.9(4) . . ?
C39 C34 B1 127.9(4) . . ?
C35 C34 B1 119.2(4) . . ?
F6 C35 C36 115.5(4) . . ?
F6 C35 C34 119.6(4) . . ?
C36 C35 C34 124.8(4) . . ?
F7 C36 C37 119.2(5) . . ?
F7 C36 C35 121.4(5) . . ?
C37 C36 C35 119.4(5) . . ?
F8 C37 C38 121.0(5) . . ?
F8 C37 C36 120.1(5) . . ?
C38 C37 C36 118.9(5) . . ?
F9 C38 C37 119.8(5) . . ?
F9 C38 C39 120.0(5) . . ?
C37 C38 C39 120.3(5) . . ?
F10 C39 C34 120.9(4) . . ?
F10 C39 C38 115.4(4) . . ?
C34 C39 C38 123.7(5) . . ?
C41 C40 C45 112.1(5) . . ?
C41 C40 B1 127.3(4) . . ?
C45 C40 B1 120.3(5) . . ?
F11 C41 C40 121.5(5) . . ?
F11 C41 C42 113.2(5) . . ?
C40 C41 C42 125.3(5) . . ?
F12 C42 C43 119.6(6) . . ?
F12 C42 C41 121.3(6) . . ?
C43 C42 C41 119.0(6) . . ?
C44 C43 F13 120.7(5) . . ?
C44 C43 C42 119.3(5) . . ?
F13 C43 C42 120.0(6) . . ?
F14 C44 C43 120.5(5) . . ?
F14 C44 C45 120.4(5) . . ?
C43 C44 C45 119.1(5) . . ?
F15 C45 C40 119.9(5) . . ?
F15 C45 C44 115.0(4) . . ?
C40 C45 C44 125.1(5) . . ?
C2 B1 C28 115.6(4) . . ?
C2 B1 C40 102.7(4) . . ?
C28 B1 C40 113.3(4) . . ?
C2 B1 C34 113.2(4) . . ?
C28 B1 C34 102.4(4) . . ?
C40 B1 C34 109.9(4) . . ?
C49 O1 C46 95.8(17) . . ?
C49 O1 Rb1 119.5(13) . . ?
C46 O1 Rb1 131.5(14) . . ?
C50 O2 C53 104.2(12) . . ?
C50 O2 Rb1 138.6(9) . . ?
C53 O2 Rb1 109.4(8) . . ?
C47 C46 O1 111.7(15) . . ?
C46 C47 C48 101.4(11) . . ?
C49 C48 C47 99.9(11) . . ?
O1 C49 C48 104.1(18) . . ?
O1 C49 Rb1 39.8(9) . . ?
C48 C49 Rb1 142.3(17) . . ?
O2 C50 C51 108.2(11) . . ?
C50 C51 C52 104.5(11) . . ?
C53 C52 C51 102.3(11) . . ?
C52 C53 O2 101.7(12) . . ?
C52 C53 Rb1 147.8(12) . . ?
O2 C53 Rb1 46.8(6) . . ?
C56 C55 C54 135(4) . . ?
C55 C56 C57 139(4) . . ?
C56 C57 C58 133(4) . . ?
C55A C54A Rb1 130(3) . . ?
C54A C55A C56A 136(4) . . ?
C57A C56A C55A 133(3) . . ?
C58A C57A C56A 135(4) . . ?
C53A O2A C50A 96.9(15) . . ?
C53A O2A Rb1 114.3(11) . . ?
C50A O2A Rb1 121.6(12) . . ?
C51A C50A O2A 101.9(15) . . ?
C52A C51A C50A 103.4(11) . . ?
C51A C52A C53A 105.0(10) . . ?
O2A C53A C52A 107.0(13) . . ?
O2A C53A Rb1 44.5(8) . . ?
C52A C53A Rb1 150.5(10) . . ?
C49A O1A C46A 112(2) . . ?
C49A O1A Rb1 116(2) . . ?
C46A O1A Rb1 93.9(18) . . ?
C47A C46A O1A 91(2) . . ?
C47A C46A Rb1 146.4(15) . . ?
O1A C46A Rb1 59.3(16) . . ?
C46A C47A C48A 102.8(13) . . ?
C47A C48A C49A 103.1(13) . . ?
O1A C49A C48A 99(2) . . ?
C46B O1B C49B 92(2) . . ?
C46B O1B Rb1 124(2) . . ?
C49B O1B Rb1 142(2) . . ?
O1B C46B C47B 107(3) . . ?
C48B C47B C46B 101.3(13) . . ?
C49B C48B C47B 102.7(13) . . ?
C48B C49B O1B 112(2) . . ?

loop_
_geom_bond_atom_site_label_1
_geom_bond_atom_site_label_2
_geom_bond_distance
_geom_bond_site_symmetry_2
_geom_bond_publ_flag
F1 C29 1.352(5) . ?
F2 C30 1.348(6) . ?
F3 C31 1.349(6) . ?
F4 C32 1.355(6) . ?
F5 C33 1.350(6) . ?
F6 C35 1.362(5) . ?
F7 C36 1.355(6) . ?
F7 Rb1 3.278(4) 2_646 ?
F8 C37 1.355(6) . ?
F8 Rb1 2.980(4) 2_646 ?
F9 C38 1.355(6) . ?
F10 C39 1.354(6) . ?
F11 C41 1.367(7) . ?
F12 C42 1.339(8) . ?
F13 C43 1.355(7) . ?
F14 C44 1.346(6) . ?
F15 C45 1.352(6) . ?
N1 C1 1.372(6) . ?
N1 C2 1.425(6) . ?
N1 C4 1.446(7) . ?
N2 C1 1.352(7) . ?
N2 C3 1.383(6) . ?
N2 C16 1.431(6) . ?
C1 Rb1 3.067(6) . ?
C2 C3 1.348(7) . ?
C2 B1 1.643(7) . ?
C4 C9 1.398(7) . ?
C4 C5 1.416(7) . ?
C4 Rb1 3.307(5) . ?
C5 C6 1.382(8) . ?
C5 C10 1.523(7) . ?
C5 Rb1 3.336(5) . ?
C6 C7 1.378(9) . ?
C6 Rb1 3.572(6) . ?
C7 C8 1.387(8) . ?
C8 C9 1.394(8) . ?
C9 C13 1.514(7) . ?
C9 Rb1 3.538(5) . ?
C10 C12 1.530(8) . ?
C10 C11 1.543(7) . ?
C12 Rb1 3.615(6) . ?
C13 C15 1.527(7) . ?
C13 C14 1.536(8) . ?
C16 C21 1.396(7) . ?
C16 C17 1.407(7) . ?
C17 C18 1.383(8) . ?
C17 C22 1.521(8) . ?
C18 C19 1.367(9) . ?
C19 C20 1.369(9) . ?
C20 C21 1.405(8) . ?
C21 C25 1.522(8) . ?
C22 C23 1.517(10) . ?
C22 C24 1.526(8) . ?
C25 C27 1.513(11) . ?
C25 C26 1.518(11) . ?
C28 C33 1.391(6) . ?
C28 C29 1.395(7) . ?
C28 B1 1.658(7) . ?
C29 C30 1.369(7) . ?
C30 C31 1.375(8) . ?
C31 C32 1.365(8) . ?
C32 C33 1.381(8) . ?
C34 C39 1.377(7) . ?
C34 C35 1.391(7) . ?
C34 B1 1.670(7) . ?
C35 C36 1.372(7) . ?
C36 C37 1.364(8) . ?
C37 C38 1.356(8) . ?
C38 C39 1.389(7) . ?
C40 C41 1.376(8) . ?
C40 C45 1.382(7) . ?
C40 B1 1.668(7) . ?
C41 C42 1.381(9) . ?
C42 C43 1.374(9) . ?
C43 C44 1.349(9) . ?
C44 C45 1.394(8) . ?
Rb1 O1 2.685(19) . ?
Rb1 O2 2.783(10) . ?
O1 C49 1.484(16) . ?
O1 C46 1.500(16) . ?
O2 C50 1.463(14) . ?
O2 C53 1.544(14) . ?
C46 C47 1.489(16) . ?
C47 C48 1.521(16) . ?
C48 C49 1.494(16) . ?
C50 C51 1.471(15) . ?
C51 C52 1.490(15) . ?
C52 C53 1.478(15) . ?
C54 C55 1.29(2) . ?
C55 C56 1.268(19) . ?
C56 C57 1.28(2) . ?
C57 C58 1.29(2) . ?
C54A C55A 1.27(2) . ?
C55A C56A 1.29(2) . ?
C56A C57A 1.29(2) . ?
C57A C58A 1.27(2) . ?
O2A C53A 1.455(15) . ?
O2A C50A 1.521(15) . ?
C50A C51A 1.488(15) . ?
C51A C52A 1.468(15) . ?
C52A C53A 1.488(15) . ?
O1A C49A 1.487(17) . ?
O1A C46A 1.500(17) . ?
C46A C47A 1.487(17) . ?
C47A C48A 1.494(16) . ?
C48A C49A 1.500(17) . ?
O1B C46B 1.486(17) . ?
O1B C49B 1.488(18) . ?
C46B C47B 1.502(16) . ?
C47B C48B 1.498(16) . ?
C48B C49B 1.474(16) . ?

loop_
_geom_torsion_atom_site_label_1
_geom_torsion_atom_site_label_2
_geom_torsion_atom_site_label_3
_geom_torsion_atom_site_label_4
_geom_torsion
_geom_torsion_site_symmetry_1
_geom_torsion_site_symmetry_2
_geom_torsion_site_symmetry_3
_geom_torsion_site_symmetry_4
_geom_torsion_publ_flag
C3 N2 C1 N1 -1.9(5) . . . . ?
C16 N2 C1 N1 -177.8(4) . . . . ?
C3 N2 C1 Rb1 160.5(5) . . . . ?
C16 N2 C1 Rb1 -15.4(8) . . . . ?
C2 N1 C1 N2 1.3(5) . . . . ?
C4 N1 C1 N2 177.4(4) . . . . ?
C2 N1 C1 Rb1 -169.1(3) . . . . ?
C4 N1 C1 Rb1 7.0(4) . . . . ?
C1 N1 C2 C3 -0.1(5) . . . . ?
C4 N1 C2 C3 -175.3(4) . . . . ?
C1 N1 C2 B1 -178.9(5) . . . . ?
C4 N1 C2 B1 5.9(8) . . . . ?
N1 C2 C3 N2 -1.1(5) . . . . ?
B1 C2 C3 N2 177.9(4) . . . . ?
C1 N2 C3 C2 2.0(5) . . . . ?
C16 N2 C3 C2 177.9(4) . . . . ?
C1 N1 C4 C9 -96.3(5) . . . . ?
C2 N1 C4 C9 78.8(6) . . . . ?
C1 N1 C4 C5 73.8(5) . . . . ?
C2 N1 C4 C5 -111.1(5) . . . . ?
C1 N1 C4 Rb1 -6.2(4) . . . . ?
C2 N1 C4 Rb1 168.9(4) . . . . ?
C9 C4 C5 C6 -0.4(7) . . . . ?
N1 C4 C5 C6 -170.4(4) . . . . ?
Rb1 C4 C5 C6 -80.8(5) . . . . ?
C9 C4 C5 C10 179.8(5) . . . . ?
N1 C4 C5 C10 9.9(7) . . . . ?
Rb1 C4 C5 C10 99.5(4) . . . . ?
C9 C4 C5 Rb1 80.3(4) . . . . ?
N1 C4 C5 Rb1 -89.6(4) . . . . ?
C4 C5 C6 C7 1.1(8) . . . . ?
C10 C5 C6 C7 -179.2(5) . . . . ?
Rb1 C5 C6 C7 -72.7(6) . . . . ?
C4 C5 C6 Rb1 73.8(4) . . . . ?
C10 C5 C6 Rb1 -106.4(5) . . . . ?
C5 C6 C7 C8 -1.2(9) . . . . ?
Rb1 C6 C7 C8 -64.3(6) . . . . ?
C6 C7 C8 C9 0.5(9) . . . . ?
C7 C8 C9 C4 0.1(8) . . . . ?
C7 C8 C9 C13 174.9(5) . . . . ?
C7 C8 C9 Rb1 64.8(5) . . . . ?
C5 C4 C9 C8 -0.2(7) . . . . ?
N1 C4 C9 C8 169.7(4) . . . . ?
Rb1 C4 C9 C8 75.3(4) . . . . ?
C5 C4 C9 C13 -174.8(5) . . . . ?
N1 C4 C9 C13 -5.0(7) . . . . ?
Rb1 C4 C9 C13 -99.3(4) . . . . ?
C5 C4 C9 Rb1 -75.5(4) . . . . ?
N1 C4 C9 Rb1 94.4(4) . . . . ?
C6 C5 C10 C12 67.4(7) . . . . ?
C4 C5 C10 C12 -112.8(6) . . . . ?
Rb1 C5 C10 C12 -29.4(5) . . . . ?
C6 C5 C10 C11 -55.0(7) . . . . ?
C4 C5 C10 C11 124.7(5) . . . . ?
Rb1 C5 C10 C11 -151.9(4) . . . . ?
C5 C10 C12 Rb1 26.0(4) . . . . ?
C11 C10 C12 Rb1 149.4(4) . . . . ?
C8 C9 C13 C15 43.6(7) . . . . ?
C4 C9 C13 C15 -141.9(5) . . . . ?
Rb1 C9 C13 C15 142.0(4) . . . . ?
C8 C9 C13 C14 -80.1(6) . . . . ?
C4 C9 C13 C14 94.5(6) . . . . ?
Rb1 C9 C13 C14 18.3(5) . . . . ?
C1 N2 C16 C21 86.1(6) . . . . ?
C3 N2 C16 C21 -89.2(7) . . . . ?
C1 N2 C16 C17 -94.1(6) . . . . ?
C3 N2 C16 C17 90.6(6) . . . . ?
C21 C16 C17 C18 2.2(9) . . . . ?
N2 C16 C17 C18 -177.6(5) . . . . ?
C21 C16 C17 C22 -179.8(6) . . . . ?
N2 C16 C17 C22 0.4(8) . . . . ?
C16 C17 C18 C19 -2.0(10) . . . . ?
C22 C17 C18 C19 -179.9(6) . . . . ?
C17 C18 C19 C20 0.4(11) . . . . ?
C18 C19 C20 C21 1.2(11) . . . . ?
C17 C16 C21 C20 -0.8(9) . . . . ?
N2 C16 C21 C20 179.0(5) . . . . ?
C17 C16 C21 C25 -179.5(6) . . . . ?
N2 C16 C21 C25 0.3(9) . . . . ?
C19 C20 C21 C16 -0.9(10) . . . . ?
C19 C20 C21 C25 177.8(7) . . . . ?
C18 C17 C22 C23 87.6(7) . . . . ?
C16 C17 C22 C23 -90.3(7) . . . . ?
C18 C17 C22 C24 -35.8(8) . . . . ?
C16 C17 C22 C24 146.4(6) . . . . ?
C16 C21 C25 C27 -138.8(7) . . . . ?
C20 C21 C25 C27 42.5(9) . . . . ?
C16 C21 C25 C26 98.7(7) . . . . ?
C20 C21 C25 C26 -80.0(8) . . . . ?
C33 C28 C29 F1 -175.6(4) . . . . ?
B1 C28 C29 F1 -2.6(6) . . . . ?
C33 C28 C29 C30 1.1(7) . . . . ?
B1 C28 C29 C30 174.1(4) . . . . ?
F1 C29 C30 F2 -2.9(7) . . . . ?
C28 C29 C30 F2 -179.7(4) . . . . ?
F1 C29 C30 C31 175.6(4) . . . . ?
C28 C29 C30 C31 -1.2(8) . . . . ?
F2 C30 C31 F3 -0.6(7) . . . . ?
C29 C30 C31 F3 -179.1(4) . . . . ?
F2 C30 C31 C32 179.3(4) . . . . ?
C29 C30 C31 C32 0.7(7) . . . . ?
F3 C31 C32 F4 -1.7(7) . . . . ?
C30 C31 C32 F4 178.4(4) . . . . ?
F3 C31 C32 C33 179.4(5) . . . . ?
C30 C31 C32 C33 -0.4(8) . . . . ?
F4 C32 C33 F5 4.1(7) . . . . ?
C31 C32 C33 F5 -177.1(4) . . . . ?
F4 C32 C33 C28 -178.4(4) . . . . ?
C31 C32 C33 C28 0.4(8) . . . . ?
C29 C28 C33 F5 176.6(4) . . . . ?
B1 C28 C33 F5 4.5(7) . . . . ?
C29 C28 C33 C32 -0.7(7) . . . . ?
B1 C28 C33 C32 -172.9(5) . . . . ?
C39 C34 C35 F6 177.6(5) . . . . ?
B1 C34 C35 F6 -3.1(7) . . . . ?
C39 C34 C35 C36 1.5(8) . . . . ?
B1 C34 C35 C36 -179.2(5) . . . . ?
Rb1 F7 C36 C37 24.6(7) 2_646 . . . ?
Rb1 F7 C36 C35 -154.4(5) 2_646 . . . ?
F6 C35 C36 F7 1.9(8) . . . . ?
C34 C35 C36 F7 178.2(5) . . . . ?
F6 C35 C36 C37 -177.1(5) . . . . ?
C34 C35 C36 C37 -0.8(9) . . . . ?
Rb1 F8 C37 C38 150.4(5) 2_646 . . . ?
Rb1 F8 C37 C36 -27.4(8) 2_646 . . . ?
F7 C36 C37 F8 -1.8(10) . . . . ?
C35 C36 C37 F8 177.3(6) . . . . ?
F7 C36 C37 C38 -179.6(6) . . . . ?
C35 C36 C37 C38 -0.6(10) . . . . ?
F8 C37 C38 F9 3.2(10) . . . . ?
C36 C37 C38 F9 -178.9(6) . . . . ?
F8 C37 C38 C39 -176.6(6) . . . . ?
C36 C37 C38 C39 1.2(10) . . . . ?
C35 C34 C39 F10 -179.9(5) . . . . ?
B1 C34 C39 F10 0.8(9) . . . . ?
C35 C34 C39 C38 -0.8(8) . . . . ?
B1 C34 C39 C38 179.9(5) . . . . ?
F9 C38 C39 F10 -1.2(8) . . . . ?
C37 C38 C39 F10 178.6(6) . . . . ?
F9 C38 C39 C34 179.7(6) . . . . ?
C37 C38 C39 C34 -0.5(10) . . . . ?
C45 C40 C41 F11 -177.0(5) . . . . ?
B1 C40 C41 F11 -2.8(9) . . . . ?
C45 C40 C41 C42 2.0(9) . . . . ?
B1 C40 C41 C42 176.1(6) . . . . ?
F11 C41 C42 F12 -0.5(10) . . . . ?
C40 C41 C42 F12 -179.6(6) . . . . ?
F11 C41 C42 C43 177.6(6) . . . . ?
C40 C41 C42 C43 -1.4(11) . . . . ?
F12 C42 C43 C44 178.6(6) . . . . ?
C41 C42 C43 C44 0.4(10) . . . . ?
F12 C42 C43 F13 -0.5(10) . . . . ?
C41 C42 C43 F13 -178.7(6) . . . . ?
F13 C43 C44 F14 -0.8(9) . . . . ?
C42 C43 C44 F14 -179.9(6) . . . . ?
F13 C43 C44 C45 178.8(5) . . . . ?
C42 C43 C44 C45 -0.3(9) . . . . ?
C41 C40 C45 F15 178.1(5) . . . . ?
B1 C40 C45 F15 3.5(7) . . . . ?
C41 C40 C45 C44 -1.8(7) . . . . ?
B1 C40 C45 C44 -176.4(5) . . . . ?
F14 C44 C45 F15 0.8(7) . . . . ?
C43 C44 C45 F15 -178.9(5) . . . . ?
F14 C44 C45 C40 -179.3(5) . . . . ?
C43 C44 C45 C40 1.1(8) . . . . ?
C3 C2 B1 C28 155.4(4) . . . . ?
N1 C2 B1 C28 -25.9(7) . . . . ?
C3 C2 B1 C40 31.5(6) . . . . ?
N1 C2 B1 C40 -149.8(5) . . . . ?
C3 C2 B1 C34 -86.9(5) . . . . ?
N1 C2 B1 C34 91.7(6) . . . . ?
C33 C28 B1 C2 -119.4(5) . . . . ?
C29 C28 B1 C2 68.9(5) . . . . ?
C33 C28 B1 C40 -1.2(7) . . . . ?
C29 C28 B1 C40 -173.0(4) . . . . ?
C33 C28 B1 C34 117.1(5) . . . . ?
C29 C28 B1 C34 -54.6(5) . . . . ?
C41 C40 B1 C2 -111.7(6) . . . . ?
C45 C40 B1 C2 62.0(5) . . . . ?
C41 C40 B1 C28 123.0(5) . . . . ?
C45 C40 B1 C28 -63.4(6) . . . . ?
C41 C40 B1 C34 9.1(7) . . . . ?
C45 C40 B1 C34 -177.2(4) . . . . ?
C39 C34 B1 C2 -1.1(8) . . . . ?
C35 C34 B1 C2 179.7(5) . . . . ?
C39 C34 B1 C28 124.0(5) . . . . ?
C35 C34 B1 C28 -55.2(6) . . . . ?
C39 C34 B1 C40 -115.3(6) . . . . ?
C35 C34 B1 C40 65.5(6) . . . . ?
C49 O1 C46 C47 28(3) . . . . ?
Rb1 O1 C46 C47 166.4(19) . . . . ?
O1 C46 C47 C48 2(4) . . . . ?
C46 C47 C48 C49 -31(3) . . . . ?
C46 O1 C49 C48 -48(3) . . . . ?
Rb1 O1 C49 C48 166.7(15) . . . . ?
C46 O1 C49 Rb1 145(2) . . . . ?
C47 C48 C49 O1 52(3) . . . . ?
C47 C48 C49 Rb1 66(3) . . . . ?
C53 O2 C50 C51 -9(2) . . . . ?
Rb1 O2 C50 C51 -152.1(13) . . . . ?
O2 C50 C51 C52 -18(2) . . . . ?
C50 C51 C52 C53 39(2) . . . . ?
C51 C52 C53 O2 -43(2) . . . . ?
C51 C52 C53 Rb1 -54(3) . . . . ?
C50 O2 C53 C52 32.3(18) . . . . ?
Rb1 O2 C53 C52 -172.4(12) . . . . ?
C50 O2 C53 Rb1 -155.3(14) . . . . ?
C54 C55 C56 C57 -178(7) . . . . ?
C55 C56 C57 C58 -165(8) . . . . ?
Rb1 C54A C55A C56A -151(5) . . . . ?
C54A C55A C56A C57A -158(7) . . . . ?
C55A C56A C57A C58A 150(7) . . . . ?
C53A O2A C50A C51A 50(2) . . . . ?
Rb1 O2A C50A C51A 173.9(15) . . . . ?
O2A C50A C51A C52A -40(3) . . . . ?
C50A C51A C52A C53A 14(3) . . . . ?
C50A O2A C53A C52A -41(2) . . . . ?
Rb1 O2A C53A C52A -170.7(14) . . . . ?
C50A O2A C53A Rb1 129.3(18) . . . . ?
C51A C52A C53A O2A 18(3) . . . . ?
C51A C52A C53A Rb1 5(4) . . . . ?
C49A O1A C46A C47A -42(3) . . . . ?
Rb1 O1A C46A C47A -163.0(19) . . . . ?
C49A O1A C46A Rb1 120(3) . . . . ?
O1A C46A C47A C48A 53(3) . . . . ?
Rb1 C46A C47A C48A 26(5) . . . . ?
C46A C47A C48A C49A -49(3) . . . . ?
C46A O1A C49A C48A 15(4) . . . . ?
Rb1 O1A C49A C48A 122(2) . . . . ?
C47A C48A C49A O1A 20(3) . . . . ?
C49B O1B C46B C47B 48(4) . . . . ?
Rb1 O1B C46B C47B -143(3) . . . . ?
O1B C46B C47B C48B -42(4) . . . . ?
C46B C47B C48B C49B 14(5) . . . . ?
C47B C48B C49B O1B 17(5) . . . . ?
C46B O1B C49B C48B -39(4) . . . . ?
Rb1 O1B C49B C48B 156(4) . . . . ?

loop_
_exptl_oxdiff_crystal_face_indexfrac_h
_exptl_oxdiff_crystal_face_indexfrac_k
_exptl_oxdiff_crystal_face_indexfrac_l
_exptl_oxdiff_crystal_face_x
_exptl_oxdiff_crystal_face_y
_exptl_oxdiff_crystal_face_z
0.1542 -8.1321 -12.4194 0.0018 0.0090 1.0000
-6.6155 -3.0141 1.9434 0.2323 0.9698 0.0739
-0.1542 8.1321 12.4194 -0.0018 -0.0090 -1.0000
6.6062 1.1732 -4.7114 -0.2303 -0.9614 0.1505
1.2645 -13.4554 2.2075 0.8739 -0.2090 0.4388
-1.2072 13.6568 -0.3395 -0.8143 0.1946 -0.5469
